data_1562392
loop_
_publ_author_name
'Niermeier, Philipp'
'Maibom, Kristina'
'Lamm, Jan-Hendrik'
'Neumann, Beate'
'Stammler, Georg'
'Mitzel, Norbert Werner'

_publ_section_title
;
 Hydrogen-Bond-Induced Selectivity of a Head-to-Head Photo- Dimerization
 of Dialkynylanthracene -- Access to Tetra Lewis Acids
;
_journal_name_full 'Chemical Science'
_journal_paper_doi 10.1039/D1SC02065J
_journal_year 2021
_chemical_formula_moiety '2(C18 H10), 0.5(C7 H8)'
_chemical_formula_sum 'C39.5 H24'
_chemical_formula_weight 498.59
_space_group_crystal_system triclinic
_space_group_IT_number 2
_space_group_name_Hall '-P 1'
_space_group_name_H-M_alt 'P -1'
_atom_sites_solution_hydrogens geom
_audit_creation_date 2019-08-19
_audit_creation_method
;
Olex2 1.3-dev
(compiled 2019.03.18 svn.r3573 for OlexSys, GUI svn.r5894)
;
_audit_update_record
;
2019-09-09 deposited with the CCDC.	2021-05-06 downloaded from the CCDC.
;
_cell_angle_alpha 104.246(4)
_cell_angle_beta 90.620(5)
_cell_angle_gamma 111.016(5)
_cell_formula_units_Z 2
_cell_length_a 10.1399(8)
_cell_length_b 11.8036(11)
_cell_length_c 12.2024(11)
_cell_measurement_reflns_used 34511
_cell_measurement_temperature 100.0(1)
_cell_measurement_theta_max 30.034
_cell_measurement_theta_min 2.910
_cell_volume 1313.5(2)
_computing_cell_refinement 'HKL Scalepack (Otwinowski & Minor 1997)'
_computing_data_collection 'Collect, Bruker AXS, 2004'
_computing_data_reduction 'Denzo and Scalepack (Otwinowski & Minor, 1997)'
_computing_molecular_graphics 'Olex2 1.3-dev (Dolomanov et al., 2009)'
_computing_publication_material 'Olex2 1.3-dev (Dolomanov et al., 2009)'
_computing_structure_refinement 'ShelXL 2018/3 (Sheldrick, 2015)'
_computing_structure_solution 'SHELXS-97 (Sheldrick, 1990)'
_diffrn_ambient_temperature 100.0(1)
_diffrn_measured_fraction_theta_full 0.974
_diffrn_measured_fraction_theta_max 0.947
_diffrn_measurement_device_type KappaCCD
_diffrn_measurement_method CCD
_diffrn_radiation_type MoK\a
_diffrn_radiation_wavelength 0.71073
_diffrn_reflns_av_R_equivalents 0.061
_diffrn_reflns_av_unetI/netI 0.0706
_diffrn_reflns_Laue_measured_fraction_full 0.974
_diffrn_reflns_Laue_measured_fraction_max 0.947
_diffrn_reflns_limit_h_max 14
_diffrn_reflns_limit_h_min -14
_diffrn_reflns_limit_k_max 15
_diffrn_reflns_limit_k_min -16
_diffrn_reflns_limit_l_max 17
_diffrn_reflns_limit_l_min -17
_diffrn_reflns_number 18989
_diffrn_reflns_point_group_measured_fraction_full 0.974
_diffrn_reflns_point_group_measured_fraction_max 0.947
_diffrn_reflns_theta_full 25.242
_diffrn_reflns_theta_max 29.998
_diffrn_reflns_theta_min 3.039
_exptl_absorpt_coefficient_mu 0.071
_exptl_absorpt_correction_T_max 0.9986
_exptl_absorpt_correction_T_min 0.9789
_exptl_absorpt_correction_type multi-scan
_exptl_absorpt_process_details 'Denzo and Scalepack (Otwinowski & Minor, 1997)'
_exptl_crystal_colour Colourless
_exptl_crystal_density_diffrn 1.261
_exptl_crystal_density_method 'not measured'
_exptl_crystal_description fragment
_exptl_crystal_F_000 522
_exptl_crystal_size_max 0.3
_exptl_crystal_size_mid 0.2
_exptl_crystal_size_min 0.02
_refine_diff_density_max 0.328
_refine_diff_density_min -0.254
_refine_diff_density_rms 0.059
_refine_ls_extinction_method none
_refine_ls_goodness_of_fit_ref 1.022
_refine_ls_hydrogen_treatment constr
_refine_ls_matrix_type full
_refine_ls_number_parameters 389
_refine_ls_number_reflns 7266
_refine_ls_number_restraints 0
_refine_ls_restrained_S_all 1.022
_refine_ls_R_factor_all 0.1116
_refine_ls_R_factor_gt 0.0624
_refine_ls_shift/su_max 0.000
_refine_ls_shift/su_mean 0.000
_refine_ls_structure_factor_coef Fsqd
_refine_ls_weighting_details 'w=1/[\s^2^(Fo^2^)+(0.0613P)^2^+0.6144P] where P=(Fo^2^+2Fc^2^)/3'
_refine_ls_weighting_scheme calc
_refine_ls_wR_factor_gt 0.1315
_refine_ls_wR_factor_ref 0.1564
_reflns_Friedel_coverage 0.000
_reflns_number_gt 4680
_reflns_number_total 7266
_reflns_threshold_expression 'I > 2\s(I)'
_cod_data_source_file d1sc02065j2.cif
_cod_data_source_block Anti-2
_cod_original_formula_sum 'C39.50 H24'
_cod_database_code 1562392
_shelx_shelxl_version_number 2018/3
_shelx_space_group_comment
;
The symmetry employed for this shelxl refinement is uniquely defined
by the following loop, which should always be used as a source of
symmetry information in preference to the above space-group names.
They are only intended as comments.
;
_shelx_estimated_absorpt_t_max 0.999
_shelx_estimated_absorpt_t_min 0.979
_olex2_refinement_description
;
1. Fixed Uiso
 At 1.2 times of:
  All C(H) groups
 At 1.5 times of:
  All C(H,H,H) groups
2. Others
 Fixed Sof: C37(0.5) H37(0.5) C38(0.5) H38(0.5) C39(0.5) H39(0.5) C40(0.5)
 H40(0.5) C41(0.5) H41(0.5) C42(0.5) C43(0.5) H43A(0.5) H43B(0.5) H43C(0.5)
3.a Ternary CH refined with riding coordinates:
 C3(H3), C10(H10), C21(H21), C28(H28)
3.b Aromatic/amide H refined with riding coordinates:
 C6(H6), C7(H7), C8(H8), C12(H12), C13(H13), C14(H14), C24(H24), C25(H25),
 C26(H26), C30(H30), C31(H31), C32(H32), C37(H37), C38(H38), C39(H39), C40(H40),
  C41(H41)
3.c Idealised Me refined as rotating group:
 C43(H43A,H43B,H43C)
3.d :
 C16(H16), C18(H18), C34(H34), C36(H36)
;
_olex2_submission_special_instructions 'No special instructions were received'

loop_
_space_group_symop_operation_xyz
'x, y, z'
'-x, -y, -z'

loop_
_atom_site_label
_atom_site_type_symbol
_atom_site_fract_x
_atom_site_fract_y
_atom_site_fract_z
_atom_site_U_iso_or_equiv
_atom_site_adp_type
_atom_site_occupancy
_atom_site_site_symmetry_order
_atom_site_calc_flag
_atom_site_refinement_flags_posn
_atom_site_refinement_flags_adp
_atom_site_refinement_flags_occupancy
_atom_site_disorder_assembly
_atom_site_disorder_group
C1 C 0.72831(18) 0.05414(17) 0.31338(15) 0.0221(4) Uani 1 1 d . . . . .
C2 C 0.60520(18) 0.01676(17) 0.36783(15) 0.0207(4) Uani 1 1 d . . . . .
C3 C 0.54709(18) 0.11017(16) 0.43737(15) 0.0199(4) Uani 1 1 d . . . . .
H3 H 0.585725 0.189883 0.413235 0.024 Uiso 1 1 calc R U . . .
C4 C 0.38696(18) 0.05625(17) 0.41094(15) 0.0200(4) Uani 1 1 d . . . . .
C5 C 0.30955(19) 0.12934(17) 0.39427(15) 0.0218(4) Uani 1 1 d . . . . .
C6 C 0.16043(19) 0.07444(18) 0.37478(16) 0.0250(4) Uani 1 1 d . . . . .
H6 H 0.107468 0.123429 0.363434 0.030 Uiso 1 1 calc R U . . .
C7 C 0.09069(19) -0.05094(18) 0.37211(16) 0.0267(4) Uani 1 1 d . . . . .
H7 H -0.010154 -0.087453 0.359962 0.032 Uiso 1 1 calc R U . . .
C8 C 0.16778(19) -0.12383(18) 0.38716(15) 0.0238(4) Uani 1 1 d . . . . .
H8 H 0.119503 -0.210199 0.383948 0.029 Uiso 1 1 calc R U . . .
C9 C 0.31514(18) -0.07034(17) 0.40684(15) 0.0208(4) Uani 1 1 d . . . . .
C10 C 0.40578(18) -0.14239(16) 0.42840(15) 0.0208(4) Uani 1 1 d . . . . .
H10 H 0.348489 -0.234647 0.399749 0.025 Uiso 1 1 calc R U . . .
C11 C 0.53363(18) -0.11015(17) 0.36233(15) 0.0207(4) Uani 1 1 d . . . . .
C12 C 0.58339(19) -0.19993(17) 0.30220(15) 0.0233(4) Uani 1 1 d . . . . .
H12 H 0.535766 -0.286114 0.299962 0.028 Uiso 1 1 calc R U . . .
C13 C 0.70354(19) -0.16337(18) 0.24500(16) 0.0247(4) Uani 1 1 d . . . . .
H13 H 0.736081 -0.225148 0.202176 0.030 Uiso 1 1 calc R U . . .
C14 C 0.77534(19) -0.03799(18) 0.25031(16) 0.0249(4) Uani 1 1 d . . . . .
H14 H 0.857017 -0.013888 0.211082 0.030 Uiso 1 1 calc R U . . .
C15 C 0.80707(19) 0.18648(19) 0.32492(16) 0.0257(4) Uani 1 1 d . . . . .
C16 C 0.8679(2) 0.2957(2) 0.33750(19) 0.0370(5) Uani 1 1 d . . . . .
H16 H 0.916775 0.383500 0.347615 0.044 Uiso 1 1 calc R U . . .
C17 C 0.38446(19) 0.25998(18) 0.39582(15) 0.0230(4) Uani 1 1 d . . . . .
C18 C 0.4506(2) 0.3643(2) 0.39380(18) 0.0314(5) Uani 1 1 d . . . . .
H18 H 0.503965 0.448384 0.392179 0.038 Uiso 1 1 calc R U . . .
C19 C -0.25625(19) 0.49305(17) 0.16812(15) 0.0222(4) Uani 1 1 d . . . . .
C20 C -0.15581(18) 0.46762(16) 0.09825(15) 0.0207(4) Uani 1 1 d . . . . .
C21 C 0.00245(18) 0.52042(16) 0.13607(15) 0.0206(4) Uani 1 1 d . . . . .
H21 H 0.017182 0.551824 0.220934 0.025 Uiso 1 1 calc R U . . .
C22 C 0.05518(18) 0.41316(16) 0.10079(15) 0.0199(4) Uani 1 1 d . . . . .
C23 C 0.14517(18) 0.38972(17) 0.17294(16) 0.0225(4) Uani 1 1 d . . . . .
C24 C 0.18743(19) 0.28718(18) 0.13364(16) 0.0249(4) Uani 1 1 d . . . . .
H24 H 0.247982 0.270851 0.182461 0.030 Uiso 1 1 calc R U . . .
C25 C 0.1417(2) 0.20998(18) 0.02470(16) 0.0264(4) Uani 1 1 d . . . . .
H25 H 0.170788 0.140772 -0.001317 0.032 Uiso 1 1 calc R U . . .
C26 C 0.05223(19) 0.23353(17) -0.04776(16) 0.0237(4) Uani 1 1 d . . . . .
H26 H 0.020449 0.180034 -0.122717 0.028 Uiso 1 1 calc R U . . .
C27 C 0.01011(18) 0.33475(17) -0.01017(15) 0.0216(4) Uani 1 1 d . . . . .
C28 C -0.08757(18) 0.36452(17) -0.08382(15) 0.0210(4) Uani 1 1 d . . . . .
H28 H -0.135667 0.288069 -0.148466 0.025 Uiso 1 1 calc R U . . .
C29 C -0.20082(18) 0.39062(17) -0.01277(15) 0.0214(4) Uani 1 1 d . . . . .
C30 C -0.34428(19) 0.34050(18) -0.05422(16) 0.0256(4) Uani 1 1 d . . . . .
H30 H -0.374516 0.287120 -0.129349 0.031 Uiso 1 1 calc R U . . .
C31 C -0.4432(2) 0.36845(19) 0.01409(17) 0.0282(4) Uani 1 1 d . . . . .
H31 H -0.540581 0.335986 -0.015051 0.034 Uiso 1 1 calc R U . . .
C32 C -0.4001(2) 0.44339(19) 0.12434(17) 0.0274(4) Uani 1 1 d . . . . .
H32 H -0.468330 0.461489 0.170945 0.033 Uiso 1 1 calc R U . . .
C33 C -0.21433(19) 0.56760(17) 0.28520(16) 0.0243(4) Uani 1 1 d . . . . .
C34 C -0.1836(2) 0.62650(19) 0.38150(18) 0.0325(5) Uani 1 1 d . . . . .
H34 H -0.158837 0.673861 0.458929 0.039 Uiso 1 1 calc R U . . .
C35 C 0.19253(19) 0.46775(17) 0.28851(16) 0.0227(4) Uani 1 1 d . . . . .
C36 C 0.2282(2) 0.52582(18) 0.38509(17) 0.0303(4) Uani 1 1 d . . . . .
H36 H 0.256762 0.572367 0.462503 0.036 Uiso 1 1 calc R U . . .
C37 C 0.4252(10) -0.0872(12) -0.0783(13) 0.021(2) Uani 0.5 1 d . . P A -1
H37 H 0.412902 -0.150984 -0.146885 0.026 Uiso 0.5 1 calc R U P A -1
C38 C 0.3091(5) -0.0843(4) -0.0214(4) 0.0375(10) Uani 0.5 1 d . . P A -1
H38 H 0.216320 -0.142563 -0.052579 0.045 Uiso 0.5 1 calc R U P A -1
C39 C 0.329(2) 0.0043(16) 0.0815(15) 0.048(4) Uani 0.5 1 d . . P A -1
H39 H 0.250016 0.003868 0.122200 0.058 Uiso 0.5 1 calc R U P A -1
C40 C 0.4611(5) 0.0926(4) 0.1265(4) 0.0387(10) Uani 0.5 1 d . . P A -1
H40 H 0.473735 0.154209 0.196713 0.046 Uiso 0.5 1 calc R U P A -1
C41 C 0.5754(19) 0.0892(17) 0.0661(16) 0.052(5) Uani 0.5 1 d . . P A -1
H41 H 0.667355 0.149324 0.097156 0.062 Uiso 0.5 1 calc R U P A -1
C42 C 0.5621(4) 0.0040(4) -0.0353(3) 0.0283(8) Uani 0.5 1 d . . P A -1
C43 C 0.6902(16) 0.0059(14) -0.0977(12) 0.032(2) Uani 0.5 1 d . . P A -1
H43A H 0.682398 -0.080699 -0.132794 0.047 Uiso 0.5 1 calc R U P A -1
H43B H 0.776560 0.049859 -0.043989 0.047 Uiso 0.5 1 calc R U P A -1
H43C H 0.694845 0.049823 -0.156944 0.047 Uiso 0.5 1 calc R U P A -1

loop_
_atom_site_aniso_label
_atom_site_aniso_U_11
_atom_site_aniso_U_22
_atom_site_aniso_U_33
_atom_site_aniso_U_23
_atom_site_aniso_U_13
_atom_site_aniso_U_12
C1 0.0181(8) 0.0248(9) 0.0206(9) 0.0032(7) -0.0010(7) 0.0067(7)
C2 0.0173(8) 0.0236(9) 0.0199(9) 0.0023(7) -0.0009(7) 0.0088(7)
C3 0.0181(8) 0.0192(8) 0.0207(9) 0.0029(7) 0.0010(7) 0.0064(7)
C4 0.0184(8) 0.0238(9) 0.0163(8) 0.0018(7) 0.0013(7) 0.0086(7)
C5 0.0221(9) 0.0251(9) 0.0168(8) 0.0008(7) 0.0003(7) 0.0105(7)
C6 0.0225(9) 0.0304(10) 0.0227(9) 0.0011(8) -0.0003(7) 0.0147(8)
C7 0.0183(8) 0.0337(11) 0.0251(10) 0.0016(8) -0.0012(7) 0.0105(8)
C8 0.0211(9) 0.0254(9) 0.0202(9) 0.0010(7) 0.0002(7) 0.0065(7)
C9 0.0203(8) 0.0233(9) 0.0179(8) 0.0025(7) 0.0011(7) 0.0091(7)
C10 0.0180(8) 0.0172(8) 0.0232(9) 0.0010(7) -0.0012(7) 0.0050(7)
C11 0.0188(8) 0.0230(9) 0.0187(8) 0.0014(7) -0.0019(7) 0.0088(7)
C12 0.0227(9) 0.0229(9) 0.0211(9) 0.0000(7) -0.0039(7) 0.0090(7)
C13 0.0231(9) 0.0293(10) 0.0213(9) -0.0005(8) -0.0001(7) 0.0141(8)
C14 0.0200(9) 0.0313(10) 0.0224(9) 0.0032(8) 0.0009(7) 0.0111(8)
C15 0.0215(9) 0.0322(11) 0.0229(9) 0.0048(8) 0.0062(7) 0.0108(8)
C16 0.0320(11) 0.0322(12) 0.0397(13) 0.0056(10) 0.0100(10) 0.0061(9)
C17 0.0225(9) 0.0282(10) 0.0200(9) 0.0030(7) -0.0005(7) 0.0138(8)
C18 0.0355(11) 0.0278(11) 0.0311(11) 0.0044(8) -0.0011(9) 0.0145(9)
C19 0.0228(9) 0.0227(9) 0.0223(9) 0.0055(7) 0.0027(7) 0.0101(7)
C20 0.0198(8) 0.0201(9) 0.0213(9) 0.0047(7) 0.0007(7) 0.0071(7)
C21 0.0202(8) 0.0211(9) 0.0182(8) 0.0016(7) -0.0003(7) 0.0076(7)
C22 0.0170(8) 0.0195(8) 0.0211(9) 0.0042(7) 0.0031(7) 0.0051(7)
C23 0.0195(8) 0.0239(9) 0.0226(9) 0.0055(7) 0.0021(7) 0.0068(7)
C24 0.0239(9) 0.0282(10) 0.0259(10) 0.0085(8) 0.0019(7) 0.0127(8)
C25 0.0273(10) 0.0267(10) 0.0263(10) 0.0044(8) 0.0046(8) 0.0130(8)
C26 0.0234(9) 0.0252(9) 0.0212(9) 0.0032(7) 0.0016(7) 0.0097(8)
C27 0.0183(8) 0.0226(9) 0.0222(9) 0.0057(7) 0.0019(7) 0.0057(7)
C28 0.0191(8) 0.0214(9) 0.0192(9) 0.0007(7) -0.0015(7) 0.0067(7)
C29 0.0202(8) 0.0223(9) 0.0224(9) 0.0063(7) 0.0019(7) 0.0087(7)
C30 0.0224(9) 0.0267(10) 0.0250(10) 0.0044(8) -0.0019(7) 0.0078(8)
C31 0.0178(8) 0.0348(11) 0.0306(10) 0.0085(9) 0.0005(8) 0.0084(8)
C32 0.0213(9) 0.0323(10) 0.0312(10) 0.0095(8) 0.0063(8) 0.0121(8)
C33 0.0219(9) 0.0254(10) 0.0282(10) 0.0081(8) 0.0082(8) 0.0110(8)
C34 0.0321(11) 0.0303(11) 0.0305(11) 0.0031(9) 0.0086(9) 0.0095(9)
C35 0.0212(8) 0.0233(9) 0.0247(9) 0.0078(7) 0.0008(7) 0.0088(7)
C36 0.0340(11) 0.0240(10) 0.0281(10) 0.0046(8) -0.0049(8) 0.0071(8)
C37 0.016(4) 0.021(5) 0.023(4) 0.000(3) -0.002(3) 0.007(3)
C38 0.028(2) 0.040(3) 0.046(3) 0.019(2) 0.002(2) 0.009(2)
C39 0.049(6) 0.058(5) 0.058(7) 0.037(4) 0.028(4) 0.029(5)
C40 0.054(3) 0.038(3) 0.028(2) 0.0095(19) 0.012(2) 0.021(2)
C41 0.072(9) 0.039(7) 0.038(7) 0.012(5) -0.006(5) 0.013(6)
C42 0.031(2) 0.028(2) 0.027(2) 0.0086(17) 0.0030(17) 0.0127(17)
C43 0.028(4) 0.037(4) 0.029(4) 0.004(4) 0.005(4) 0.015(3)

loop_
_atom_type_symbol
_atom_type_description
_atom_type_scat_dispersion_real
_atom_type_scat_dispersion_imag
_atom_type_scat_source
C C 0.0033 0.0016 'International Tables Vol C Tables 4.2.6.8 and 6.1.1.4'
H H 0.0000 0.0000 'International Tables Vol C Tables 4.2.6.8 and 6.1.1.4'

loop_
_geom_angle_atom_site_label_1
_geom_angle_atom_site_label_2
_geom_angle_atom_site_label_3
_geom_angle
_geom_angle_site_symmetry_1
_geom_angle_site_symmetry_3
_geom_angle_publ_flag
C2 C1 C14 119.16(17) . . ?
C2 C1 C15 119.93(16) . . ?
C14 C1 C15 120.89(17) . . ?
C1 C2 C3 122.49(16) . . ?
C11 C2 C1 120.07(16) . . ?
C11 C2 C3 117.40(16) . . ?
C2 C3 H3 108.4 . . ?
C2 C3 C10 111.62(14) . 2_656 ?
C4 C3 C2 108.33(14) . . ?
C4 C3 H3 108.4 . . ?
C4 C3 C10 111.59(14) . 2_656 ?
C10 C3 H3 108.4 2_656 . ?
C5 C4 C3 122.59(16) . . ?
C9 C4 C3 117.74(15) . . ?
C9 C4 C5 119.64(15) . . ?
C4 C5 C6 119.58(17) . . ?
C4 C5 C17 119.58(15) . . ?
C6 C5 C17 120.83(16) . . ?
C5 C6 H6 120.0 . . ?
C7 C6 C5 120.07(16) . . ?
C7 C6 H6 120.0 . . ?
C6 C7 H7 119.9 . . ?
C6 C7 C8 120.28(17) . . ?
C8 C7 H7 119.9 . . ?
C7 C8 H8 120.0 . . ?
C9 C8 C7 120.08(18) . . ?
C9 C8 H8 120.0 . . ?
C4 C9 C10 116.58(15) . . ?
C8 C9 C4 120.33(16) . . ?
C8 C9 C10 123.06(16) . . ?
C3 C10 H10 108.6 2_656 . ?
C9 C10 C3 110.76(13) . 2_656 ?
C9 C10 H10 108.6 . . ?
C11 C10 C3 111.48(13) . 2_656 ?
C11 C10 C9 108.69(15) . . ?
C11 C10 H10 108.6 . . ?
C2 C11 C10 116.95(15) . . ?
C12 C11 C2 120.17(17) . . ?
C12 C11 C10 122.82(16) . . ?
C11 C12 H12 120.1 . . ?
C11 C12 C13 119.86(18) . . ?
C13 C12 H12 120.1 . . ?
C12 C13 H13 119.8 . . ?
C14 C13 C12 120.36(16) . . ?
C14 C13 H13 119.8 . . ?
C1 C14 H14 119.8 . . ?
C13 C14 C1 120.32(17) . . ?
C13 C14 H14 119.8 . . ?
C16 C15 C1 177.3(2) . . ?
C15 C16 H16 180.0 . . ?
C18 C17 C5 176.42(19) . . ?
C17 C18 H18 180.0 . . ?
C20 C19 C32 119.41(17) . . ?
C20 C19 C33 121.03(16) . . ?
C32 C19 C33 119.55(17) . . ?
C19 C20 C21 123.47(16) . . ?
C29 C20 C19 119.53(16) . . ?
C29 C20 C21 117.00(15) . . ?
C20 C21 H21 108.5 . . ?
C20 C21 C28 111.94(14) . 2_565 ?
C22 C21 C20 107.57(14) . . ?
C22 C21 H21 108.5 . . ?
C22 C21 C28 111.62(14) . 2_565 ?
C28 C21 H21 108.5 2_565 . ?
C23 C22 C21 123.42(16) . . ?
C27 C22 C21 117.05(15) . . ?
C27 C22 C23 119.54(16) . . ?
C22 C23 C24 119.60(17) . . ?
C22 C23 C35 121.10(16) . . ?
C24 C23 C35 119.28(16) . . ?
C23 C24 H24 119.8 . . ?
C25 C24 C23 120.46(17) . . ?
C25 C24 H24 119.8 . . ?
C24 C25 H25 120.0 . . ?
C24 C25 C26 120.05(17) . . ?
C26 C25 H25 120.0 . . ?
C25 C26 H26 120.0 . . ?
C27 C26 C25 120.08(17) . . ?
C27 C26 H26 120.0 . . ?
C22 C27 C28 117.06(15) . . ?
C26 C27 C22 120.26(17) . . ?
C26 C27 C28 122.67(16) . . ?
C21 C28 H28 108.1 2_565 . ?
C27 C28 C21 112.29(14) . 2_565 ?
C27 C28 H28 108.1 . . ?
C27 C28 C29 108.00(14) . . ?
C29 C28 C21 112.06(14) . 2_565 ?
C29 C28 H28 108.1 . . ?
C20 C29 C28 117.19(15) . . ?
C30 C29 C20 120.27(17) . . ?
C30 C29 C28 122.54(16) . . ?
C29 C30 H30 119.9 . . ?
C31 C30 C29 120.13(17) . . ?
C31 C30 H30 119.9 . . ?
C30 C31 H31 120.0 . . ?
C32 C31 C30 120.08(17) . . ?
C32 C31 H31 120.0 . . ?
C19 C32 H32 119.7 . . ?
C31 C32 C19 120.55(18) . . ?
C31 C32 H32 119.7 . . ?
C34 C33 C19 178.2(2) . . ?
C33 C34 H34 180.0 . . ?
C36 C35 C23 176.4(2) . . ?
C35 C36 H36 180.0 . . ?
C38 C37 H37 119.8 . . ?
C38 C37 C42 120.4(10) . . ?
C42 C37 H37 119.8 . . ?
C37 C38 H38 120.4 . . ?
C37 C38 C39 119.2(10) . . ?
C39 C38 H38 120.4 . . ?
C38 C39 H39 119.1 . . ?
C40 C39 C38 121.8(15) . . ?
C40 C39 H39 119.1 . . ?
C39 C40 H40 121.1 . . ?
C39 C40 C41 117.7(11) . . ?
C41 C40 H40 121.1 . . ?
C40 C41 H41 118.4 . . ?
C42 C41 C40 123.2(14) . . ?
C42 C41 H41 118.4 . . ?
C37 C42 C43 121.7(8) . . ?
C41 C42 C37 117.6(12) . . ?
C41 C42 C43 120.8(10) . . ?
C42 C43 H43A 109.5 . . ?
C42 C43 H43B 109.5 . . ?
C42 C43 H43C 109.5 . . ?
H43A C43 H43B 109.5 . . ?
H43A C43 H43C 109.5 . . ?
H43B C43 H43C 109.5 . . ?

loop_
_geom_bond_atom_site_label_1
_geom_bond_atom_site_label_2
_geom_bond_distance
_geom_bond_site_symmetry_2
_geom_bond_publ_flag
C1 C2 1.401(3) . ?
C1 C14 1.404(3) . ?
C1 C15 1.446(3) . ?
C2 C3 1.516(2) . ?
C2 C11 1.395(3) . ?
C3 H3 1.0000 . ?
C3 C4 1.514(2) . ?
C3 C10 1.613(2) 2_656 ?
C4 C5 1.404(2) . ?
C4 C9 1.396(3) . ?
C5 C6 1.406(2) . ?
C5 C17 1.449(3) . ?
C6 H6 0.9500 . ?
C6 C7 1.384(3) . ?
C7 H7 0.9500 . ?
C7 C8 1.393(3) . ?
C8 H8 0.9500 . ?
C8 C9 1.389(2) . ?
C9 C10 1.517(2) . ?
C10 H10 1.0000 . ?
C10 C11 1.515(3) . ?
C11 C12 1.387(2) . ?
C12 H12 0.9500 . ?
C12 C13 1.395(3) . ?
C13 H13 0.9500 . ?
C13 C14 1.380(3) . ?
C14 H14 0.9500 . ?
C15 C16 1.182(3) . ?
C16 H16 0.9500 . ?
C17 C18 1.179(3) . ?
C18 H18 0.9500 . ?
C19 C20 1.402(3) . ?
C19 C32 1.404(3) . ?
C19 C33 1.448(3) . ?
C20 C21 1.517(2) . ?
C20 C29 1.397(2) . ?
C21 H21 1.0000 . ?
C21 C22 1.515(2) . ?
C21 C28 1.610(3) 2_565 ?
C22 C23 1.403(2) . ?
C22 C27 1.402(2) . ?
C23 C24 1.403(3) . ?
C23 C35 1.448(3) . ?
C24 H24 0.9500 . ?
C24 C25 1.378(3) . ?
C25 H25 0.9500 . ?
C25 C26 1.402(3) . ?
C26 H26 0.9500 . ?
C26 C27 1.386(2) . ?
C27 C28 1.516(2) . ?
C28 H28 1.0000 . ?
C28 C29 1.520(2) . ?
C29 C30 1.393(2) . ?
C30 H30 0.9500 . ?
C30 C31 1.389(3) . ?
C31 H31 0.9500 . ?
C31 C32 1.381(3) . ?
C32 H32 0.9500 . ?
C33 C34 1.181(3) . ?
C34 H34 0.9500 . ?
C35 C36 1.185(3) . ?
C36 H36 0.9500 . ?
C37 H37 0.9500 . ?
C37 C38 1.380(13) . ?
C37 C42 1.413(12) . ?
C38 H38 0.9500 . ?
C38 C39 1.380(18) . ?
C39 H39 0.9500 . ?
C39 C40 1.369(17) . ?
C40 H40 0.9500 . ?
C40 C41 1.387(18) . ?
C41 H41 0.9500 . ?
C41 C42 1.360(18) . ?
C42 C43 1.509(17) . ?
C43 H43A 0.9800 . ?
C43 H43B 0.9800 . ?
C43 H43C 0.9800 . ?

loop_
_geom_torsion_atom_site_label_1
_geom_torsion_atom_site_label_2
_geom_torsion_atom_site_label_3
_geom_torsion_atom_site_label_4
_geom_torsion
_geom_torsion_site_symmetry_1
_geom_torsion_site_symmetry_2
_geom_torsion_site_symmetry_3
_geom_torsion_site_symmetry_4
_geom_torsion_publ_flag
C1 C2 C3 C4 138.41(17) . . . . ?
C1 C2 C3 C10 -98.34(19) . . . 2_656 ?
C1 C2 C11 C10 176.92(16) . . . . ?
C1 C2 C11 C12 -0.5(3) . . . . ?
C2 C1 C14 C13 -2.0(3) . . . . ?
C2 C3 C4 C5 -137.46(17) . . . . ?
C2 C3 C4 C9 44.6(2) . . . . ?
C2 C11 C12 C13 -1.4(3) . . . . ?
C3 C2 C11 C10 -1.1(2) . . . . ?
C3 C2 C11 C12 -178.54(16) . . . . ?
C3 C4 C5 C6 -177.30(16) . . . . ?
C3 C4 C5 C17 3.5(2) . . . . ?
C3 C4 C9 C8 177.61(16) . . . . ?
C3 C4 C9 C10 -0.6(2) . . . . ?
C3 C10 C11 C2 -76.96(19) 2_656 . . . ?
C3 C10 C11 C12 100.41(19) 2_656 . . . ?
C4 C5 C6 C7 0.0(3) . . . . ?
C4 C9 C10 C3 78.37(19) . . . 2_656 ?
C4 C9 C10 C11 -44.4(2) . . . . ?
C5 C4 C9 C8 -0.4(3) . . . . ?
C5 C4 C9 C10 -178.61(16) . . . . ?
C5 C6 C7 C8 -0.9(3) . . . . ?
C6 C7 C8 C9 1.1(3) . . . . ?
C7 C8 C9 C4 -0.4(3) . . . . ?
C7 C8 C9 C10 177.63(17) . . . . ?
C8 C9 C10 C3 -99.76(19) . . . 2_656 ?
C8 C9 C10 C11 137.44(17) . . . . ?
C9 C4 C5 C6 0.6(3) . . . . ?
C9 C4 C5 C17 -178.52(16) . . . . ?
C9 C10 C11 C2 45.4(2) . . . . ?
C9 C10 C11 C12 -137.23(17) . . . . ?
C10 C3 C4 C5 99.27(19) 2_656 . . . ?
C10 C3 C4 C9 -78.70(19) 2_656 . . . ?
C10 C11 C12 C13 -178.71(16) . . . . ?
C11 C2 C3 C4 -43.6(2) . . . . ?
C11 C2 C3 C10 79.63(18) . . . 2_656 ?
C11 C12 C13 C14 1.7(3) . . . . ?
C12 C13 C14 C1 0.0(3) . . . . ?
C14 C1 C2 C3 -179.87(16) . . . . ?
C14 C1 C2 C11 2.2(3) . . . . ?
C15 C1 C2 C3 1.6(3) . . . . ?
C15 C1 C2 C11 -176.29(16) . . . . ?
C15 C1 C14 C13 176.50(17) . . . . ?
C17 C5 C6 C7 179.15(17) . . . . ?
C19 C20 C21 C22 133.82(18) . . . . ?
C19 C20 C21 C28 -103.2(2) . . . 2_565 ?
C19 C20 C29 C28 -178.96(16) . . . . ?
C19 C20 C29 C30 0.7(3) . . . . ?
C20 C19 C32 C31 1.0(3) . . . . ?
C20 C21 C22 C23 -133.99(18) . . . . ?
C20 C21 C22 C27 46.0(2) . . . . ?
C20 C29 C30 C31 1.0(3) . . . . ?
C21 C20 C29 C28 1.5(2) . . . . ?
C21 C20 C29 C30 -178.85(16) . . . . ?
C21 C22 C23 C24 179.21(17) . . . . ?
C21 C22 C23 C35 0.8(3) . . . . ?
C21 C22 C27 C26 -178.96(16) . . . . ?
C21 C22 C27 C28 -0.3(2) . . . . ?
C21 C28 C29 C20 -79.83(19) 2_565 . . . ?
C21 C28 C29 C30 100.5(2) 2_565 . . . ?
C22 C23 C24 C25 0.3(3) . . . . ?
C22 C27 C28 C21 79.1(2) . . . 2_565 ?
C22 C27 C28 C29 -45.0(2) . . . . ?
C23 C22 C27 C26 1.1(3) . . . . ?
C23 C22 C27 C28 179.71(16) . . . . ?
C23 C24 C25 C26 0.0(3) . . . . ?
C24 C25 C26 C27 0.3(3) . . . . ?
C25 C26 C27 C22 -0.8(3) . . . . ?
C25 C26 C27 C28 -179.37(17) . . . . ?
C26 C27 C28 C21 -102.28(19) . . . 2_565 ?
C26 C27 C28 C29 133.66(18) . . . . ?
C27 C22 C23 C24 -0.8(3) . . . . ?
C27 C22 C23 C35 -179.26(17) . . . . ?
C27 C28 C29 C20 44.4(2) . . . . ?
C27 C28 C29 C30 -135.27(18) . . . . ?
C28 C21 C22 C23 102.84(19) 2_565 . . . ?
C28 C21 C22 C27 -77.14(19) 2_565 . . . ?
C28 C29 C30 C31 -179.38(18) . . . . ?
C29 C20 C21 C22 -46.7(2) . . . . ?
C29 C20 C21 C28 76.30(19) . . . 2_565 ?
C29 C30 C31 C32 -1.7(3) . . . . ?
C30 C31 C32 C19 0.6(3) . . . . ?
C32 C19 C20 C21 177.82(17) . . . . ?
C32 C19 C20 C29 -1.7(3) . . . . ?
C33 C19 C20 C21 -3.4(3) . . . . ?
C33 C19 C20 C29 177.12(17) . . . . ?
C33 C19 C32 C31 -177.79(18) . . . . ?
C35 C23 C24 C25 178.78(18) . . . . ?
C37 C38 C39 C40 3(2) . . . . ?
C38 C37 C42 C41 3(2) . . . . ?
C38 C37 C42 C43 -177.9(11) . . . . ?
C38 C39 C40 C41 -1(2) . . . . ?
C39 C40 C41 C42 1(2) . . . . ?
C40 C41 C42 C37 -2(2) . . . . ?
C40 C41 C42 C43 179.3(12) . . . . ?
C42 C37 C38 C39 -3.7(17) . . . . ?
